data_7102175
loop_
_publ_author_name
'Davies, Stephen G'
'Ling, Kenneth B'
'Roberts, Paul M'
'Russell, Angela J'
'Thomson, James E'

_publ_section_title
;
 Diastereoselective Simmons-Smith cyclopropanations of allylic amines
 and carbamates.
;
_journal_issue 39
_journal_name_full 'Chemical communications (Cambridge, England)'
_journal_page_first 4029
_journal_page_last 4031
_journal_paper_doi 10.1039/b711358g
_journal_year 2007
_chemical_formula_moiety 'C15 H15 N1 O2'
_chemical_formula_sum 'C15 H15 N O2'
_chemical_formula_weight 241.29
_space_group_IT_number 11
_symmetry_cell_setting monoclinic
_symmetry_Int_Tables_number 11
_symmetry_space_group_name_Hall '-P 2yb'
_symmetry_space_group_name_H-M 'P 1 21/m 1'
_atom_sites_solution_hydrogens geom
_atom_sites_solution_primary direct
_audit_creation_date 06-03-10
_audit_creation_method CRYSTALS_ver_12.82
_cell_angle_alpha 90
_cell_angle_beta 109.9188(15)
_cell_angle_gamma 90
_cell_formula_units_Z 2
_cell_length_a 8.5766(3)
_cell_length_b 7.0349(3)
_cell_length_c 10.6494(5)
_cell_measurement_reflns_used 1433
_cell_measurement_temperature 190
_cell_measurement_theta_max 27
_cell_measurement_theta_min 5
_cell_volume 604.10(4)
_computing_cell_refinement 'DENZO/SCALEPACK (Otwinowski & Minor, 1997)'
_computing_data_collection 'COLLECT. Nonius (1997-2001).'
_computing_data_reduction 'DENZO/SCALEPACK (Otwinowski & Minor, 1997)'
_computing_molecular_graphics 'CAMERON (Watkin et al., 1996)'
_computing_publication_material 'CRYSTALS (Betteridge et al., 2003)'
_computing_structure_refinement 'CRYSTALS (Betteridge et al., 2003)'
_computing_structure_solution 'SIR92 (Altomare et al., 1994)'
_diffrn_ambient_temperature 190
_diffrn_measured_fraction_theta_full 0.982
_diffrn_measured_fraction_theta_max 0.981
_diffrn_measurement_device_type 'Nonius Kappa CCD'
_diffrn_measurement_method \w
_diffrn_radiation_monochromator graphite
_diffrn_radiation_type 'Mo K\a'
_diffrn_radiation_wavelength 0.71073
_diffrn_reflns_av_R_equivalents 0.021
_diffrn_reflns_limit_h_max 11
_diffrn_reflns_limit_h_min -11
_diffrn_reflns_limit_k_max 9
_diffrn_reflns_limit_k_min -9
_diffrn_reflns_limit_l_max 13
_diffrn_reflns_limit_l_min -13
_diffrn_reflns_number 2708
_diffrn_reflns_theta_full 26.911
_diffrn_reflns_theta_max 27.460
_diffrn_reflns_theta_min 5.304
_diffrn_standards_number 0
_exptl_absorpt_coefficient_mu 0.088
_exptl_absorpt_correction_T_max 0.99
_exptl_absorpt_correction_T_min 0.99
_exptl_absorpt_correction_type multi-scan
_exptl_absorpt_process_details 'DENZO/SCALEPACK (Otwinowski & Minor, 1997)'
_exptl_crystal_colour colourless
_exptl_crystal_density_diffrn 1.326
_exptl_crystal_description plate
_exptl_crystal_F_000 256
_exptl_crystal_size_max 0.30
_exptl_crystal_size_mid 0.10
_exptl_crystal_size_min 0.10
_refine_diff_density_max 0.42
_refine_diff_density_min -0.44
_refine_ls_extinction_method None
_refine_ls_goodness_of_fit_ref 1.0452
_refine_ls_hydrogen_treatment noref
_refine_ls_matrix_type full
_refine_ls_number_parameters 130
_refine_ls_number_reflns 1468
_refine_ls_number_restraints 56
_refine_ls_R_factor_all 0.1211
_refine_ls_R_factor_gt 0.1044
_refine_ls_shift/su_max 0.007654
_refine_ls_structure_factor_coef Fsqd
_refine_ls_weighting_details
;
w=1/[\s^2^(F^2^) + ( 0.04P)^2^ + 1.06P]
where P=(max(Fo^2^,0) + 2Fc^2^)/3
;
_refine_ls_weighting_scheme calc
_refine_ls_wR_factor_all 0.2144
_refine_ls_wR_factor_gt 0.2057
_refine_ls_wR_factor_ref 0.2144
_reflns_limit_h_max 10
_reflns_limit_h_min -11
_reflns_limit_k_max 9
_reflns_limit_k_min 0
_reflns_limit_l_max 13
_reflns_limit_l_min 0
_reflns_number_gt 1206
_reflns_number_total 1468
_reflns_threshold_expression I>2.00u(I)
_cod_data_source_file b711358g.txt
_cod_data_source_block CRYSTALS_cif
_cod_original_sg_symbol_H-M 'P 21/m'
_cod_original_formula_sum 'C15 H15 N1 O2'
_cod_database_code 7102175

loop_
_symmetry_equiv_pos_as_xyz
x,y,z
-x,-y,-z
-x,y+1/2,-z
x,-y+1/2,z

loop_
_atom_site_label
_atom_site_type_symbol
_atom_site_fract_x
_atom_site_fract_y
_atom_site_fract_z
_atom_site_U_iso_or_equiv
_atom_site_occupancy
_atom_site_adp_type
_atom_site_refinement_flags_posn
_atom_site_refinement_flags_adp
_atom_site_disorder_assembly
_atom_site_disorder_group
N1 N 0.1574(4) 0.2500 0.3577(3) 0.0544 1.0000 Uani S T . .
C1 C 0.2856(5) 0.2500 0.3046(4) 0.0461 1.0000 Uani S T . .
C2 C 0.4429(4) 0.2500 0.4211(4) 0.0373 1.0000 Uani S T . .
C3 C 0.6059(5) 0.2500 0.4278(5) 0.0516 1.0000 Uani S T . .
C4 C 0.7271(5) 0.2500 0.5535(5) 0.0569 1.0000 Uani S T . .
C5 C 0.6859(5) 0.2500 0.6676(5) 0.0562 1.0000 Uani S T . .
C6 C 0.5213(5) 0.2500 0.6609(4) 0.0572 1.0000 Uani S T . .
C7 C 0.4016(4) 0.2500 0.5356(4) 0.0420 1.0000 Uani S T . .
C8 C 0.2189(5) 0.2500 0.4960(4) 0.0576 1.0000 Uani S T . .
O1 O 0.2702(4) 0.2500 0.1882(3) 0.0701 1.0000 Uani S T . .
O2 O 0.1353(4) 0.2500 0.5676(3) 0.0883 1.0000 Uani S T . .
C9 C -0.0236(6) 0.2063(10) 0.2855(5) 0.0467 0.5000 Uani . U 1 -1
C10 C -0.1019(8) 0.3973(13) 0.2540(9) 0.0651 0.5000 Uani . U 1 -1
C11 C -0.2549(19) 0.455(2) 0.1398(13) 0.0776 0.5000 Uani . U 1 -1
C12 C -0.3279(8) 0.2909(18) 0.0490(6) 0.0782 0.5000 Uani . U 1 -1
C13 C -0.2561(19) 0.088(2) 0.1022(12) 0.0830 0.5000 Uani . U 1 -1
C14 C -0.0635(10) 0.0691(16) 0.1780(10) 0.0769 0.5000 Uani . U 1 -1
C15 C -0.0996(12) 0.4943(19) 0.1367(11) 0.0957 0.5000 Uani . U 1 -1
H31 H 0.6360 0.2500 0.3450 0.0640 1.0000 Uiso . . . .
H41 H 0.8467 0.2500 0.5613 0.0676 1.0000 Uiso . . . .
H51 H 0.7760 0.2500 0.7569 0.0637 1.0000 Uiso . . . .
H61 H 0.4908 0.2500 0.7436 0.0675 1.0000 Uiso . . . .
H91 H -0.0714 0.1307 0.3432 0.0545 0.5000 Uiso . . 1 -1
H101 H -0.0678 0.4130 0.3530 0.0738 0.5000 Uiso . . 1 -1
H111 H -0.3574 0.5296 0.1316 0.0850 0.5000 Uiso . . 1 -1
H121 H -0.4499 0.2887 0.0327 0.0851 0.5000 Uiso . . 1 -1
H122 H -0.3086 0.3134 -0.0373 0.0851 0.5000 Uiso . . 1 -1
H131 H -0.3129 0.0450 0.1650 0.0867 0.5000 Uiso . . 1 -1
H132 H -0.2853 0.0013 0.0234 0.0867 0.5000 Uiso . . 1 -1
H141 H -0.0355 -0.0622 0.2144 0.0831 0.5000 Uiso . . 1 -1
H142 H -0.0010 0.0985 0.1163 0.0831 0.5000 Uiso . . 1 -1
H151 H -0.0610 0.6296 0.1445 0.1068 0.5000 Uiso . . 1 -1
H152 H -0.0595 0.4258 0.0715 0.1068 0.5000 Uiso . . 1 -1

loop_
_atom_site_aniso_label
_atom_site_aniso_U_11
_atom_site_aniso_U_22
_atom_site_aniso_U_33
_atom_site_aniso_U_23
_atom_site_aniso_U_13
_atom_site_aniso_U_12
N1 0.0243(16) 0.096(3) 0.0401(18) 0.0000 0.0071(13) 0.0000
C1 0.039(2) 0.057(3) 0.041(2) 0.0000 0.0121(17) 0.0000
C2 0.0300(18) 0.040(2) 0.043(2) 0.0000 0.0132(15) 0.0000
C3 0.034(2) 0.068(3) 0.058(3) 0.0000 0.0224(19) 0.0000
C4 0.0252(18) 0.066(3) 0.078(3) 0.0000 0.016(2) 0.0000
C5 0.033(2) 0.071(3) 0.056(3) 0.0000 0.0029(18) 0.0000
C6 0.039(2) 0.092(4) 0.038(2) 0.0000 0.0092(17) 0.0000
C7 0.0271(18) 0.057(3) 0.043(2) 0.0000 0.0130(15) 0.0000
C8 0.0271(19) 0.101(4) 0.044(2) 0.0000 0.0120(17) 0.0000
O1 0.0530(19) 0.120(3) 0.0393(17) 0.0000 0.0179(14) 0.0000
O2 0.0336(16) 0.190(5) 0.0455(18) 0.0000 0.0186(14) 0.0000
C9 0.025(2) 0.072(5) 0.039(2) -0.005(3) 0.0062(18) 0.000(3)
C10 0.037(3) 0.077(4) 0.071(4) 0.014(3) 0.005(3) 0.005(3)
C11 0.043(3) 0.101(6) 0.069(5) -0.004(4) -0.007(3) 0.008(4)
C12 0.045(3) 0.112(8) 0.056(3) -0.008(4) -0.011(2) 0.012(4)
C13 0.043(3) 0.100(7) 0.074(6) -0.018(5) -0.022(5) -0.001(5)
C14 0.039(3) 0.099(6) 0.070(5) -0.037(4) -0.011(3) -0.006(4)
C15 0.058(4) 0.113(6) 0.096(5) 0.047(4) 0.001(4) -0.008(5)

loop_
_atom_type_symbol
_atom_type_scat_dispersion_real
_atom_type_scat_dispersion_imag
_atom_type_scat_Cromer_Mann_a1
_atom_type_scat_Cromer_Mann_b1
_atom_type_scat_Cromer_Mann_a2
_atom_type_scat_Cromer_Mann_b2
_atom_type_scat_Cromer_Mann_a3
_atom_type_scat_Cromer_Mann_b3
_atom_type_scat_Cromer_Mann_a4
_atom_type_scat_Cromer_Mann_b4
_atom_type_scat_Cromer_Mann_c
_atom_type_scat_source
C 0.0033 0.0016 2.3100 20.8439 1.0200 10.2075 1.5886 0.5687 0.8650 51.6512 0.2156 'International Tables Vol C 4.2.6.8 and 6.1.1.4'
H 0.0000 0.0000 0.4930 10.5109 0.3229 26.1257 0.1402 3.1424 0.0408 57.7998 0.0030 'International Tables Vol C 4.2.6.8 and 6.1.1.4'
N 0.0061 0.0033 12.2126 0.0057 3.1322 9.8933 2.0125 28.9975 1.1663 0.5826 -11.5290 'International Tables Vol C 4.2.6.8 and 6.1.1.4'
O 0.0106 0.0060 3.0485 13.2771 2.2868 5.7011 1.5463 0.3239 0.8670 32.9089 0.2508 'International Tables Vol C 4.2.6.8 and 6.1.1.4'

loop_
_geom_angle_atom_site_label_1
_geom_angle_site_symmetry_1
_geom_angle_atom_site_label_2
_geom_angle_atom_site_label_3
_geom_angle
_geom_angle_publ_flag
C9 4_555 N1 C1 127.4(3) yes
C9 4_555 N1 C8 119.6(3) yes
C1 . N1 C8 111.3(3) yes
C9 4_555 N1 C9 23.5(5) yes
C1 . N1 C9 127.4(3) yes
C8 . N1 C9 119.6(3) yes
N1 . C1 C2 106.1(3) yes
N1 . C1 O1 126.4(4) yes
C2 . C1 O1 127.6(4) yes
C1 . C2 C3 131.3(4) yes
C1 . C2 C7 107.7(3) yes
C3 . C2 C7 121.0(4) yes
C2 . C3 C4 117.7(4) yes
C2 . C3 H31 121.1 no
C4 . C3 H31 121.1 no
C3 . C4 C5 121.2(4) yes
C3 . C4 H41 119.4 no
C5 . C4 H41 119.4 no
C4 . C5 C6 121.1(4) yes
C4 . C5 H51 119.5 no
C6 . C5 H51 119.4 no
C5 . C6 C7 117.3(4) yes
C5 . C6 H61 121.4 no
C7 . C6 H61 121.4 no
C2 . C7 C6 121.6(3) yes
C2 . C7 C8 108.3(3) yes
C6 . C7 C8 130.1(4) yes
C7 . C8 N1 106.6(3) yes
C7 . C8 O2 128.2(4) yes
N1 . C8 O2 125.2(4) yes
N1 . C9 C10 103.7(5) yes
N1 . C9 C14 117.6(5) yes
C10 . C9 C14 117.2(6) yes
N1 . C9 H91 111.2 no
C10 . C9 H91 111.7 no
C14 . C9 H91 95.5 no
C9 . C10 C11 128.9(8) yes
C9 . C10 C15 119.2(9) yes
C11 . C10 C15 55.5(8) yes
C9 . C10 H101 85.1 no
C11 . C10 H101 132.9 no
C15 . C10 H101 141.5 no
C10 . C11 C12 111.5(11) yes
C10 . C11 C15 59.3(8) yes
C12 . C11 C15 109.5(12) yes
C10 . C11 H111 135.1 no
C12 . C11 H111 100.6 no
C15 . C11 H111 136.6 no
C11 . C12 C13 116.0(5) yes
C11 . C12 H121 107.8 no
C13 . C12 H121 107.8 no
C11 . C12 H122 107.8 no
C13 . C12 H122 107.8 no
H121 . C12 H122 109.5 no
C12 . C13 C14 118.3(11) yes
C12 . C13 H131 107.2 no
C14 . C13 H131 107.2 no
C12 . C13 H132 107.2 no
C14 . C13 H132 107.3 no
H131 . C13 H132 109.5 no
C13 . C14 C9 105.8(9) yes
C13 . C14 H141 110.4 no
C9 . C14 H141 110.5 no
C13 . C14 H142 110.3 no
C9 . C14 H142 110.3 no
H141 . C14 H142 109.5 no
C10 . C15 C11 65.2(8) yes
C10 . C15 H151 118.9 no
C11 . C15 H151 118.9 no
C10 . C15 H152 119.2 no
C11 . C15 H152 119.3 no
H151 . C15 H152 109.5 no

loop_
_geom_bond_atom_site_label_1
_geom_bond_atom_site_label_2
_geom_bond_site_symmetry_2
_geom_bond_distance
_geom_bond_publ_flag
N1 C9 4_555 1.510(6) yes
N1 C1 . 1.397(5) yes
N1 C8 . 1.385(5) yes
N1 C9 . 1.510(6) yes
C1 C2 . 1.489(5) yes
C1 O1 . 1.200(5) yes
C2 C3 . 1.375(5) yes
C2 C7 . 1.381(5) yes
C3 C4 . 1.387(6) yes
C3 H31 . 1.000 no
C4 C5 . 1.377(7) yes
C4 H41 . 1.000 no
C5 C6 . 1.390(6) yes
C5 H51 . 1.000 no
C6 C7 . 1.379(6) yes
C6 H61 . 1.000 no
C7 C8 . 1.478(5) yes
C8 O2 . 1.210(5) yes
C9 C10 . 1.489(11) yes
C9 C14 . 1.446(11) yes
C9 H91 . 1.000 no
C10 C11 . 1.510(16) yes
C10 C15 . 1.429(12) yes
C10 H101 . 1.000 no
C11 C12 . 1.502(14) yes
C11 C15 . 1.37(2) yes
C11 H111 . 1.000 no
C12 C13 . 1.579(17) yes
C12 H121 . 1.000 no
C12 H122 . 1.000 no
C13 C14 . 1.578(16) yes
C13 H131 . 1.000 no
C13 H132 . 0.999 no
C14 H141 . 0.999 no
C14 H142 . 1.001 no
C15 H151 . 1.002 no
C15 H152 . 0.998 no
